data_7203664
loop_
_publ_author_name
'Ashmore, Jason'
'Bishop, Roger'
'Craig, Donald C.'
'Scudder, Marcia L.'

_publ_section_title
;
 Inclusion of polyhalomethanes by a tetrahalogenated diquinoline host
;
_journal_issue 12
_journal_name_full CrystEngComm
_journal_page_first 923
_journal_paper_doi 10.1039/b613537d
_journal_volume 8
_journal_year 2006
_chemical_formula_moiety 'C35 H23 Br2 Cl2 N2,C H Br3'
_chemical_formula_sum 'C36 H23 Br5 Cl2 N2'
_chemical_formula_weight 954.0
_space_group_IT_number 33
_symmetry_cell_setting orthorhombic
_symmetry_space_group_name_Hall 'P 2c -2n'
_symmetry_space_group_name_H-M 'P n a 21'
_atom_type_scat_source 'International Tables for X-ray Crystallography, Vol. IV'
_audit_creation_method 'RAELSPUB and manual entry'
_cell_angle_alpha 90
_cell_angle_beta 90
_cell_angle_gamma 90
_cell_formula_units_Z 4
_cell_length_a 20.081(6)
_cell_length_b 14.094(4)
_cell_length_c 12.065(3)
_cell_measurement_reflns_used 10
_cell_measurement_temperature 294
_cell_measurement_theta_max 11
_cell_measurement_theta_min 10
_cell_volume 3414.7(16)
_computing_cell_refinement 'CAD4 Version 5.0, 1989'
_computing_data_collection 'CAD4 Version 5.0, 1989'
_computing_data_reduction 'Local program'
_computing_molecular_graphics 'ORTEP-II, (Johnson, 1976)'
_computing_publication_material 'Local programs'
_computing_structure_refinement 'RAELS, (Rae, 1989)'
_computing_structure_solution 'SIR92 (Altomare et al, 1994)'
_diffrn_measurement_device_type 'Nonius CAD-4'
_diffrn_measurement_method \w--2\q
_diffrn_radiation_type 'Mo K\a'
_diffrn_radiation_wavelength 0.71073
_diffrn_reflns_limit_h_max 22
_diffrn_reflns_limit_h_min 0
_diffrn_reflns_limit_k_max 15
_diffrn_reflns_limit_k_min 0
_diffrn_reflns_limit_l_max 13
_diffrn_reflns_limit_l_min 0
_diffrn_reflns_number 2504
_diffrn_reflns_theta_max 23
_diffrn_standards_decay_% 0
_diffrn_standards_interval_time 30min
_diffrn_standards_number 1
_exptl_absorpt_coefficient_mu 6.014
_exptl_absorpt_correction_T_max 0.52
_exptl_absorpt_correction_T_min 0.29
_exptl_absorpt_correction_type analytical
_exptl_absorpt_process_details '(DeMeulenaer & Tompa, 1965)'
_exptl_crystal_colour yellow
_exptl_crystal_density_diffrn 1.86
_exptl_crystal_density_method 'not measured'
_exptl_crystal_description plate
_exptl_crystal_F_000 1848.0
_exptl_crystal_size_max 0.30
_exptl_crystal_size_mid 0.19
_exptl_crystal_size_min 0.07
_refine_diff_density_max 1.65
_refine_diff_density_min -1.68
_refine_ls_extinction_method none
_refine_ls_goodness_of_fit_ref 1.72
_refine_ls_hydrogen_treatment noref
_refine_ls_number_parameters 189
_refine_ls_number_reflns 1433
_refine_ls_R_factor_gt 0.064
_refine_ls_shift/su_max 0.002
_refine_ls_structure_factor_coef F
_refine_ls_weighting_details 'w = 1/[\s^2^(F) + 0.0004F^2^]'
_refine_ls_weighting_scheme calc
_refine_ls_wR_factor_ref 0.065
_reflns_number_gt 1433
_reflns_number_total 2504
_reflns_threshold_expression I>2\s(I)
_cod_data_source_file b613537d.txt
_cod_data_source_block DRB289
_cod_original_cell_volume 3415(2)
_cod_database_code 7203664

loop_
_symmetry_equiv_pos_site_id
_symmetry_equiv_pos_as_xyz
1 x,y,z
2 -x,-y,1/2+z
3 1/2-x,1/2+y,1/2+z
4 1/2+x,1/2-y,z

loop_
_atom_site_label
_atom_site_fract_x
_atom_site_fract_y
_atom_site_fract_z
_atom_site_U_iso_or_equiv
_atom_site_adp_type
_atom_site_type_symbol
_atom_site_occupancy
Br1 0.4663(1) 0.4762(2) 0.6007 0.0659(8) Uani Br 1.0
Br2 0.2795(1) 0.3202(3) 0.1958(4) 0.092(1) Uani Br 1.0
Cl1 0.4700(4) -0.0636(5) 0.8655(7) 0.073(2) Uani Cl 1.0
Cl2 0.6273(3) 0.0957(5) -0.0898(6) 0.069(2) Uani Cl 1.0
N1 0.3463(8) 0.1811(13) 0.5293(16) 0.043(4) Uani N 1.0
N2 0.5224(8) 0.3469(11) 0.2554(15) 0.037(3) Uani N 1.0
C1 0.3407(10) 0.3140(15) 0.4117(20) 0.043(4) Uani C 1.0
C2 0.3759(10) 0.2582(16) 0.4891(20) 0.040(3) Uani C 1.0
C3 0.4426(10) 0.2872(15) 0.5323(18) 0.037(3) Uani C 1.0
C4 0.4739(10) 0.3752(14) 0.4864(19) 0.037(3) Uani C 1.0
C5 0.4400(10) 0.4109(14) 0.3805(20) 0.040(3) Uani C 1.0
C6 0.4586(10) 0.3400(14) 0.2904(18) 0.037(3) Uani C 1.0
C7 0.4135(10) 0.2747(14) 0.2501(19) 0.038(3) Uani C 1.0
C8 0.3456(10) 0.2645(15) 0.3022(20) 0.042(4) Uani C 1.0
C9 0.3643(10) 0.4179(14) 0.3976(20) 0.045(4) Uani C 1.0
C10 0.3770(10) 0.1286(15) 0.6052(22) 0.044(4) Uani C 1.0
C11 0.3438(11) 0.0447(16) 0.6487(19) 0.051(5) Uani C 1.0
C12 0.3726(12) -0.0106(17) 0.7244(21) 0.055(6) Uani C 1.0
C13 0.4342(12) 0.0103(16) 0.7664(21) 0.053(5) Uani C 1.0
C14 0.4698(11) 0.0891(15) 0.7301(19) 0.047(4) Uani C 1.0
C15 0.4432(10) 0.1481(15) 0.6530(18) 0.042(3) Uani C 1.0
C16 0.4760(10) 0.2300(14) 0.6079(20) 0.038(3) Uani C 1.0
C17 0.5425(10) 0.2872(15) 0.1762(19) 0.038(2) Uani C 1.0
C18 0.6121(10) 0.2945(16) 0.1361(18) 0.041(2) Uani C 1.0
C19 0.6357(11) 0.2352(17) 0.0592(18) 0.046(2) Uani C 1.0
C20 0.5942(12) 0.1688(16) 0.0114(19) 0.047(3) Uani C 1.0
C21 0.5265(12) 0.1600(15) 0.0386(18) 0.043(3) Uani C 1.0
C22 0.5017(10) 0.2200(14) 0.1244(18) 0.039(3) Uani C 1.0
C23 0.4345(10) 0.2157(15) 0.1646(19) 0.039(3) Uani C 1.0
C24 0.5440(8) 0.2575(10) 0.6504(13) 0.038(8) Uani C 1.0
C25 0.5500(9) 0.2980(11) 0.7546(15) 0.058(7) Uani C 1.0
C26 0.6122(12) 0.3315(11) 0.7873(19) 0.087(9) Uani C 1.0
C27 0.6666(10) 0.3257(12) 0.7209(19) 0.096(9) Uani C 1.0
C28 0.6596(8) 0.2858(12) 0.6191(22) 0.084(9) Uani C 1.0
C29 0.5989(10) 0.2508(11) 0.5811(15) 0.056(8) Uani C 1.0
C30 0.3902(8) 0.1418(11) 0.1115(13) 0.036(6) Uani C 1.0
C31 0.3587(9) 0.1615(13) 0.0118(15) 0.057(6) Uani C 1.0
C32 0.3154(9) 0.0938(18) -0.0318(17) 0.092(7) Uani C 1.0
C33 0.3033(9) 0.0100(15) 0.0199(19) 0.101(7) Uani C 1.0
C34 0.3346(9) -0.0078(12) 0.1174(22) 0.078(7) Uani C 1.0
C35 0.3785(8) 0.0567(13) 0.1657(14) 0.048(6) Uani C 1.0
C1Bf 0.6561(7) 0.5359(8) 0.3361(14) 0.068(6) Uani C 1.0
Br1Bf 0.7216(2) 0.4467(2) 0.3730(4) 0.110(2) Uani Br 1.0
Br2Bf 0.5984(2) 0.5639(2) 0.4537(4) 0.112(3) Uani Br 1.0
Br3Bf 0.6903(2) 0.6442(2) 0.2662(4) 0.113(3) Uani Br 1.0
HC1 0.2928 0.3150 0.4343 0.048 Uani H 1.0
HC4 0.5220 0.3627 0.4708 0.036 Uani H 1.0
HC5 0.4581 0.4748 0.3608 0.042 Uani H 1.0
HC8 0.3355 0.1956 0.3126 0.041 Uani H 1.0
H1C9 0.3538 0.4559 0.4653 0.048 Uani H 1.0
H2C9 0.3426 0.4477 0.3316 0.049 Uani H 1.0
HC11 0.2983 0.0282 0.6211 0.054 Uani H 1.0
HC12 0.3486 -0.0685 0.7511 0.062 Uani H 1.0
HC14 0.5151 0.1023 0.7608 0.047 Uani H 1.0
HC18 0.6418 0.3448 0.1671 0.043 Uani H 1.0
HC19 0.6835 0.2389 0.0363 0.050 Uani H 1.0
HC21 0.4970 0.1138 -0.0005 0.046 Uani H 1.0
HC25 0.5106 0.3031 0.8051 0.071 Uani H 1.0
HC26 0.6170 0.3609 0.8624 0.121 Uani H 1.0
HC27 0.7108 0.3503 0.7462 0.131 Uani H 1.0
HC28 0.6995 0.2813 0.5697 0.115 Uani H 1.0
HC29 0.5950 0.2217 0.5058 0.068 Uani H 1.0
HC31 0.3668 0.2227 -0.0278 0.064 Uani H 1.0
HC32 0.2925 0.1075 -0.1036 0.126 Uani H 1.0
HC33 0.2720 -0.0374 -0.0131 0.140 Uani H 1.0
HC34 0.3259 -0.0694 0.1560 0.099 Uani H 1.0
HC35 0.4009 0.0419 0.2376 0.051 Uani H 1.0
HC1Bf 0.6277 0.5041 0.2790 0.106 Uani H 1.0

loop_
_atom_site_aniso_label
_atom_site_aniso_U_11
_atom_site_aniso_U_22
_atom_site_aniso_U_33
_atom_site_aniso_U_12
_atom_site_aniso_U_13
_atom_site_aniso_U_23
_atom_site_aniso_type_symbol
Br1 0.080(2) 0.046(2) 0.071(2) -0.014(2) 0.012(2) -0.024(2) Br
Br2 0.063(2) 0.118(3) 0.096(3) 0.025(2) -0.029(2) -0.009(2) Br
Cl1 0.096(5) 0.054(4) 0.070(5) -0.009(4) 0.016(5) 0.017(4) Cl
Cl2 0.065(4) 0.075(5) 0.068(5) 0.018(4) 0.005(4) -0.016(4) Cl
N1 0.033(4) 0.037(6) 0.059(7) 0.003(3) 0.007(4) -0.005(4) N
N2 0.037(4) 0.028(4) 0.045(6) 0.004(3) -0.004(3) 0.004(3) N
C1 0.031(4) 0.033(6) 0.065(9) 0.007(4) -0.003(4) -0.006(4) C
C2 0.031(4) 0.033(5) 0.055(7) 0.005(3) 0.002(4) -0.005(3) C
C3 0.033(4) 0.032(4) 0.047(6) 0.005(3) 0.002(4) -0.005(3) C
C4 0.033(5) 0.029(4) 0.050(7) 0.006(4) -0.002(4) -0.005(4) C
C5 0.034(5) 0.028(4) 0.057(8) 0.007(4) -0.006(4) -0.002(3) C
C6 0.035(4) 0.028(4) 0.049(6) 0.006(3) -0.007(3) 0.002(3) C
C7 0.035(4) 0.030(5) 0.050(7) 0.006(3) -0.009(4) 0.001(3) C
C8 0.032(4) 0.032(7) 0.062(9) 0.007(4) -0.009(4) -0.003(4) C
C9 0.034(5) 0.031(5) 0.069(9) 0.009(5) -0.007(5) -0.006(5) C
C10 0.039(4) 0.040(5) 0.052(6) 0.001(3) 0.011(4) -0.002(3) C
C11 0.045(4) 0.046(7) 0.060(7) -0.002(4) 0.017(5) 0.001(5) C
C12 0.057(6) 0.051(7) 0.057(7) -0.004(6) 0.019(6) 0.007(6) C
C13 0.062(7) 0.052(7) 0.047(5) -0.002(6) 0.013(6) 0.008(5) C
C14 0.054(6) 0.046(5) 0.041(5) 0.001(4) 0.008(5) 0.003(3) C
C15 0.043(4) 0.040(4) 0.043(5) 0.002(3) 0.008(4) -0.001(3) C
C16 0.038(4) 0.035(4) 0.041(5) 0.004(3) 0.003(4) -0.004(3) C
C17 0.041(4) 0.032(4) 0.041(5) 0.003(3) -0.003(3) 0.005(4) C
C18 0.045(4) 0.036(4) 0.043(5) 0.001(3) 0.003(4) 0.007(4) C
C19 0.052(4) 0.043(5) 0.042(6) 0.001(4) 0.007(5) 0.005(5) C
C20 0.056(5) 0.046(6) 0.038(6) 0.003(4) 0.003(4) 0.002(5) C
C21 0.052(5) 0.042(6) 0.037(6) 0.004(4) -0.004(4) 0.002(4) C
C22 0.044(3) 0.035(5) 0.039(5) 0.004(3) -0.006(4) 0.004(4) C
C23 0.040(3) 0.032(6) 0.045(6) 0.006(3) -0.010(4) 0.002(3) C
C24 0.051(8) 0.013(9) 0.052(9) -0.002(7) -0.015(7) 0.001(9) C
C25 0.085(9) 0.031(9) 0.058(9) -0.009(8) -0.034(8) -0.006(9) C
C26 0.108(9) 0.044(9) 0.110(9) -0.020(9) -0.069(9) 0.000(9) C
C27 0.075(8) 0.040(9) 0.174(9) -0.020(9) -0.066(9) 0.023(9) C
C28 0.050(8) 0.041(9) 0.162(9) -0.007(7) -0.018(8) 0.023(9) C
C29 0.049(8) 0.028(9) 0.091(9) -0.001(8) -0.001(8) 0.007(9) C
C30 0.037(9) 0.043(8) 0.028(9) -0.002(8) -0.001(8) 0.004(8) C
C31 0.059(9) 0.075(9) 0.038(9) 0.005(8) -0.021(9) -0.008(8) C
C32 0.075(9) 0.107(9) 0.094(9) 0.002(9) -0.042(9) -0.041(9) C
C33 0.060(9) 0.086(9) 0.157(9) -0.011(9) -0.022(9) -0.054(9) C
C34 0.046(9) 0.049(8) 0.139(9) -0.011(9) 0.014(9) -0.019(9) C
C35 0.040(9) 0.038(9) 0.066(9) -0.004(7) 0.015(8) 0.006(8) C
C1Bf 0.056(4) 0.073(3) 0.074(7) -0.017(4) -0.016(6) -0.009(5) C
Br1Bf 0.087(2) 0.086(2) 0.158(6) 0.002(2) -0.005(2) 0.024(2) Br
Br2Bf 0.101(2) 0.108(3) 0.129(6) -0.022(2) 0.038(2) -0.010(3) Br
Br3Bf 0.114(3) 0.103(3) 0.121(3) 0.002(2) 0.019(2) 0.041(2) Br

loop_
_geom_angle_atom_site_label_1
_geom_angle_atom_site_label_2
_geom_angle_atom_site_label_3
_geom_angle
_geom_angle_site_symmetry_1
_geom_angle_site_symmetry_2
_geom_angle_site_symmetry_3
_geom_angle_publ_flag
C2 N1 C10 119.8(19) 1_555 1_555 1_555 no
C6 N2 C17 117.7(18) 1_555 1_555 1_555 no
C2 C1 C8 107.0(17) 1_555 1_555 1_555 no
C2 C1 C9 116.5(19) 1_555 1_555 1_555 no
C8 C1 C9 108.8(19) 1_555 1_555 1_555 no
N1 C2 C1 118.1(20) 1_555 1_555 1_555 no
N1 C2 C3 119.8(21) 1_555 1_555 1_555 no
C1 C2 C3 121.9(22) 1_555 1_555 1_555 no
C2 C3 C4 118.3(20) 1_555 1_555 1_555 no
C2 C3 C16 120.2(20) 1_555 1_555 1_555 no
C4 C3 C16 121.3(20) 1_555 1_555 1_555 no
Br1 C4 C3 107.7(15) 1_555 1_555 1_555 no
Br1 C4 C5 108.0(13) 1_555 1_555 1_555 no
C3 C4 C5 113.2(18) 1_555 1_555 1_555 no
C4 C5 C6 105.7(15) 1_555 1_555 1_555 no
C4 C5 C9 110.4(19) 1_555 1_555 1_555 no
C6 C5 C9 112.3(18) 1_555 1_555 1_555 no
N2 C6 C5 114.1(18) 1_555 1_555 1_555 no
N2 C6 C7 124.1(20) 1_555 1_555 1_555 no
C5 C6 C7 121.8(19) 1_555 1_555 1_555 no
C6 C7 C8 120.7(20) 1_555 1_555 1_555 no
C6 C7 C23 117.4(20) 1_555 1_555 1_555 no
C8 C7 C23 121.9(20) 1_555 1_555 1_555 no
Br2 C8 C1 109.8(14) 1_555 1_555 1_555 no
Br2 C8 C7 107.1(15) 1_555 1_555 1_555 no
C1 C8 C7 112.6(18) 1_555 1_555 1_555 no
C1 C9 C5 104.9(15) 1_555 1_555 1_555 no
N1 C10 C11 119.2(21) 1_555 1_555 1_555 no
N1 C10 C15 125.7(20) 1_555 1_555 1_555 no
C11 C10 C15 115.1(22) 1_555 1_555 1_555 no
C10 C11 C12 121.6(22) 1_555 1_555 1_555 no
C11 C12 C13 121.3(24) 1_555 1_555 1_555 no
Cl1 C13 C12 119.9(19) 1_555 1_555 1_555 no
Cl1 C13 C14 118.8(20) 1_555 1_555 1_555 no
C12 C13 C14 121.3(24) 1_555 1_555 1_555 no
C13 C14 C15 120.2(23) 1_555 1_555 1_555 no
C10 C15 C14 120.6(22) 1_555 1_555 1_555 no
C10 C15 C16 114.6(20) 1_555 1_555 1_555 no
C14 C15 C16 124.8(21) 1_555 1_555 1_555 no
C3 C16 C15 119.5(20) 1_555 1_555 1_555 no
C3 C16 C24 120.8(18) 1_555 1_555 1_555 no
C15 C16 C24 119.5(19) 1_555 1_555 1_555 no
N2 C17 C18 118.4(19) 1_555 1_555 1_555 no
N2 C17 C22 124.6(19) 1_555 1_555 1_555 no
C18 C17 C22 116.9(21) 1_555 1_555 1_555 no
C17 C18 C19 121.3(22) 1_555 1_555 1_555 no
C18 C19 C20 120.0(22) 1_555 1_555 1_555 no
Cl2 C20 C19 117.8(19) 1_555 1_555 1_555 no
Cl2 C20 C21 118.9(19) 1_555 1_555 1_555 no
C19 C20 C21 123.2(21) 1_555 1_555 1_555 no
C20 C21 C22 117.1(21) 1_555 1_555 1_555 no
C17 C22 C21 121.4(20) 1_555 1_555 1_555 no
C17 C22 C23 115.3(20) 1_555 1_555 1_555 no
C21 C22 C23 123.3(21) 1_555 1_555 1_555 no
C7 C23 C22 120.8(21) 1_555 1_555 1_555 no
C7 C23 C30 123.1(19) 1_555 1_555 1_555 no
C22 C23 C30 116.1(19) 1_555 1_555 1_555 no
C16 C24 C25 119.5(16) 1_555 1_555 1_555 no
C16 C24 C29 119.8(16) 1_555 1_555 1_555 no
C25 C24 C29 120.3(16) 1_555 1_555 1_555 no
C24 C25 C26 118.3(14) 1_555 1_555 1_555 no
C25 C26 C27 122.3(17) 1_555 1_555 1_555 no
C26 C27 C28 118.4(21) 1_555 1_555 1_555 no
C27 C28 C29 122.3(17) 1_555 1_555 1_555 no
C24 C29 C28 118.3(14) 1_555 1_555 1_555 no
C23 C30 C31 119.9(15) 1_555 1_555 1_555 no
C23 C30 C35 119.7(15) 1_555 1_555 1_555 no
C31 C30 C35 120.3(16) 1_555 1_555 1_555 no
C30 C31 C32 118.3(14) 1_555 1_555 1_555 no
C31 C32 C33 122.3(17) 1_555 1_555 1_555 no
C32 C33 C34 118.4(21) 1_555 1_555 1_555 no
C33 C34 C35 122.3(17) 1_555 1_555 1_555 no
C30 C35 C34 118.3(14) 1_555 1_555 1_555 no
Br1Bf C1Bf Br2Bf 113.3(6) 1_555 1_555 1_555 no
Br1Bf C1Bf Br3Bf 113.3(6) 1_555 1_555 1_555 no
Br2Bf C1Bf Br3Bf 113.3(6) 1_555 1_555 1_555 no

loop_
_geom_bond_atom_site_label_1
_geom_bond_atom_site_label_2
_geom_bond_distance
_geom_bond_site_symmetry_1
_geom_bond_site_symmetry_2
_geom_bond_publ_flag
Br1 C4 1.989(21) 1_555 1_555 no
Br2 C8 2.007(21) 1_555 1_555 no
Cl1 C13 1.742(25) 1_555 1_555 no
Cl2 C20 1.730(23) 1_555 1_555 no
N1 C2 1.332(25) 1_555 1_555 no
N1 C10 1.329(27) 1_555 1_555 no
N2 C6 1.352(24) 1_555 1_555 no
N2 C17 1.336(24) 1_555 1_555 no
C1 C2 1.411(29) 1_555 1_555 no
C1 C8 1.497(29) 1_555 1_555 no
C1 C9 1.548(29) 1_555 1_555 no
C2 C3 1.493(27) 1_555 1_555 no
C3 C4 1.497(27) 1_555 1_555 no
C3 C16 1.390(27) 1_555 1_555 no
C4 C5 1.532(30) 1_555 1_555 no
C5 C6 1.524(28) 1_555 1_555 no
C5 C9 1.537(26) 1_555 1_555 no
C6 C7 1.381(26) 1_555 1_555 no
C7 C8 1.507(27) 1_555 1_555 no
C7 C23 1.390(27) 1_555 1_555 no
C10 C11 1.455(28) 1_555 1_555 no
C10 C15 1.475(28) 1_555 1_555 no
C11 C12 1.332(29) 1_555 1_555 no
C12 C13 1.370(31) 1_555 1_555 no
C13 C14 1.392(28) 1_555 1_555 no
C14 C15 1.357(27) 1_555 1_555 no
C15 C16 1.436(27) 1_555 1_555 no
C16 C24 1.508(24) 1_555 1_555 no
C17 C18 1.481(27) 1_555 1_555 no
C17 C22 1.400(26) 1_555 1_555 no
C18 C19 1.336(28) 1_555 1_555 no
C19 C20 1.379(29) 1_555 1_555 no
C20 C21 1.404(30) 1_555 1_555 no
C21 C22 1.427(29) 1_555 1_555 no
C22 C23 1.435(27) 1_555 1_555 no
C23 C30 1.513(25) 1_555 1_555 no
C24 C25 1.387(13) 1_555 1_555 no
C24 C29 1.387(13) 1_555 1_555 no
C25 C26 1.393(17) 1_555 1_555 no
C26 C27 1.358(18) 1_555 1_555 no
C27 C28 1.358(18) 1_555 1_555 no
C28 C29 1.393(17) 1_555 1_555 no
C30 C31 1.387(13) 1_555 1_555 no
C30 C35 1.387(13) 1_555 1_555 no
C31 C32 1.393(17) 1_555 1_555 no
C32 C33 1.358(18) 1_555 1_555 no
C33 C34 1.358(18) 1_555 1_555 no
C34 C35 1.393(17) 1_555 1_555 no
C1Bf Br1Bf 1.874(6) 1_555 1_555 no
C1Bf Br2Bf 1.874(6) 1_555 1_555 no
C1Bf Br3Bf 1.874(6) 1_555 1_555 no
